data_2239652
loop_
_publ_author_name
'Gowrisankar, Saravanan'
'Neumann, Helfried'
'Spannenberg, Anke'
'Beller, Matthias'

_publ_section_title
;
 (\h^6^-Benzene)dichlorido(chlorodicyclohexylphosphane-\k<i>P</i>)ruthenium(II)
 chloroform monosolvate
;
_journal_issue 7
_journal_name_full 'Acta Crystallographica Section E'
_journal_page_first m255
_journal_paper_doi 10.1107/S1600536814012975
_journal_volume 70
_journal_year 2014
_chemical_formula_iupac '[Ru Cl2 (C6 H6) (C12 H22 Cl P)], C H Cl3'
_chemical_formula_moiety 'C18 H28 Cl3 P Ru, C H Cl3'
_chemical_formula_sum 'C19 H29 Cl6 P Ru'
_chemical_formula_weight 602.16
_chemical_name_systematic
;
(\h^6^-Benzene)dichlorido(chlorodicyclohexylphosphane-\k<i>P</i>)ruthenium(II)
chloroform monosolvate
;
_space_group_IT_number 14
_space_group_name_Hall '-P 2yn'
_symmetry_cell_setting monoclinic
_symmetry_space_group_name_Hall '-P 2yn'
_symmetry_space_group_name_H-M 'P 1 21/n 1'
_atom_sites_solution_hydrogens geom
_atom_sites_solution_primary direct
_atom_sites_solution_secondary difmap
_audit_creation_method SHELXL-97
_cell_angle_alpha 90.00
_cell_angle_beta 91.2440(10)
_cell_angle_gamma 90.00
_cell_formula_units_Z 4
_cell_length_a 7.97170(10)
_cell_length_b 16.3020(2)
_cell_length_c 18.0602(3)
_cell_measurement_reflns_used 9877
_cell_measurement_temperature 150(2)
_cell_measurement_theta_max 27.90
_cell_measurement_theta_min 2.26
_cell_volume 2346.45(6)
_computing_cell_refinement 'SAINT (Bruker, 2009)'
_computing_data_collection 'APEX2 (Bruker, 2011)'
_computing_data_reduction 'SAINT (Bruker, 2009)'
_computing_molecular_graphics 'XP in SHELXTL (Sheldrick, 2008)'
_computing_publication_material 'SHELXL97 (Sheldrick, 2008)'
_computing_structure_refinement 'SHELXL97 (Sheldrick, 2008)'
_computing_structure_solution 'SHELXS97 (Sheldrick, 2008)'
_diffrn_ambient_temperature 150(2)
_diffrn_detector_area_resol_mean 8.3333
_diffrn_measured_fraction_theta_full 1.000
_diffrn_measured_fraction_theta_max 1.000
_diffrn_measurement_device_type 'Bruker Kappa APEXII DUO'
_diffrn_measurement_method 'omega scans'
_diffrn_radiation_monochromator 'curved graphite'
_diffrn_radiation_source 'fine-focus sealed tube'
_diffrn_radiation_type MoK\a
_diffrn_radiation_wavelength 0.71073
_diffrn_reflns_av_R_equivalents 0.0309
_diffrn_reflns_av_sigmaI/netI 0.0193
_diffrn_reflns_limit_h_max 10
_diffrn_reflns_limit_h_min -10
_diffrn_reflns_limit_k_max 21
_diffrn_reflns_limit_k_min -21
_diffrn_reflns_limit_l_max 23
_diffrn_reflns_limit_l_min -23
_diffrn_reflns_number 37052
_diffrn_reflns_theta_full 27.92
_diffrn_reflns_theta_max 27.92
_diffrn_reflns_theta_min 1.68
_exptl_absorpt_coefficient_mu 1.424
_exptl_absorpt_correction_T_max 0.859
_exptl_absorpt_correction_T_min 0.630
_exptl_absorpt_correction_type multi-scan
_exptl_absorpt_process_details '(SADABS; Bruker, 2008)'
_exptl_crystal_colour orange
_exptl_crystal_density_diffrn 1.705
_exptl_crystal_density_method 'not measured'
_exptl_crystal_description prism
_exptl_crystal_F_000 1216
_exptl_crystal_size_max 0.36
_exptl_crystal_size_mid 0.22
_exptl_crystal_size_min 0.11
_refine_diff_density_max 0.407
_refine_diff_density_min -0.365
_refine_ls_extinction_method none
_refine_ls_goodness_of_fit_ref 1.048
_refine_ls_hydrogen_treatment constr
_refine_ls_matrix_type full
_refine_ls_number_parameters 244
_refine_ls_number_reflns 5619
_refine_ls_number_restraints 0
_refine_ls_restrained_S_all 1.048
_refine_ls_R_factor_all 0.0250
_refine_ls_R_factor_gt 0.0194
_refine_ls_shift/su_max 0.001
_refine_ls_shift/su_mean 0.000
_refine_ls_structure_factor_coef Fsqd
_refine_ls_weighting_details 'calc w=1/[\s^2^(Fo^2^)+(0.0187P)^2^+1.4791P] where P=(Fo^2^+2Fc^2^)/3'
_refine_ls_weighting_scheme calc
_refine_ls_wR_factor_gt 0.0453
_refine_ls_wR_factor_ref 0.0475
_reflns_number_gt 4963
_reflns_number_total 5619
_reflns_threshold_expression I>2\s(I)
_cod_data_source_file is5363sup1.cf
_cod_data_source_block I
_cod_original_sg_symbol_H-M 'P 21/n'
_cod_database_code 2239652
_cod_database_fobs_code 2239652

loop_
_symmetry_equiv_pos_as_xyz
'x, y, z'
'-x+1/2, y+1/2, -z+1/2'
'-x, -y, -z'
'x-1/2, -y-1/2, z-1/2'

loop_
_atom_site_type_symbol
_atom_site_label
_atom_site_fract_x
_atom_site_fract_y
_atom_site_fract_z
_atom_site_U_iso_or_equiv
_atom_site_adp_type
_atom_site_calc_flag
_atom_site_refinement_flags
_atom_site_occupancy
_atom_site_symmetry_multiplicity
C C1 -0.2498(2) 0.37279(11) 0.04879(10) 0.0223(4) Uani d . 1 1
H H1 -0.3279 0.3746 0.0083 0.027 Uiso calc R 1 1
C C2 -0.2406(2) 0.30292(11) 0.09373(10) 0.0227(4) Uani d . 1 1
H H2 -0.3181 0.2592 0.0863 0.027 Uiso calc R 1 1
C C3 -0.1149(2) 0.29763(11) 0.15045(10) 0.0230(4) Uani d . 1 1
H H3 -0.1069 0.2501 0.1808 0.028 Uiso calc R 1 1
C C4 -0.0024(2) 0.36315(11) 0.16134(10) 0.0231(4) Uani d . 1 1
H H4 0.0864 0.3585 0.1970 0.028 Uiso calc R 1 1
C C5 -0.0212(2) 0.43653(11) 0.11906(10) 0.0235(4) Uani d . 1 1
H H5 0.0498 0.4822 0.1291 0.028 Uiso calc R 1 1
C C6 -0.1430(2) 0.44123(11) 0.06332(10) 0.0227(4) Uani d . 1 1
H H6 -0.1552 0.4900 0.0349 0.027 Uiso calc R 1 1
C C7 0.2490(2) 0.14568(10) 0.07869(9) 0.0160(3) Uani d . 1 1
H H7 0.3484 0.1741 0.0577 0.019 Uiso calc R 1 1
C C8 0.2460(2) 0.16860(11) 0.16112(9) 0.0211(3) Uani d . 1 1
H H8A 0.2381 0.2290 0.1661 0.025 Uiso calc R 1 1
H H8B 0.1456 0.1442 0.1837 0.025 Uiso calc R 1 1
C C9 0.4035(2) 0.13820(11) 0.20233(10) 0.0238(4) Uani d . 1 1
H H9A 0.5032 0.1664 0.1828 0.029 Uiso calc R 1 1
H H9B 0.3958 0.1518 0.2556 0.029 Uiso calc R 1 1
C C10 0.4238(2) 0.04591(11) 0.19335(11) 0.0276(4) Uani d . 1 1
H H10A 0.5280 0.0278 0.2193 0.033 Uiso calc R 1 1
H H10B 0.3280 0.0174 0.2160 0.033 Uiso calc R 1 1
C C11 0.4316(2) 0.02332(11) 0.11175(11) 0.0260(4) Uani d . 1 1
H H11A 0.4399 -0.0370 0.1070 0.031 Uiso calc R 1 1
H H11B 0.5337 0.0476 0.0905 0.031 Uiso calc R 1 1
C C12 0.2773(2) 0.05349(10) 0.06779(10) 0.0205(3) Uani d . 1 1
H H12A 0.1771 0.0231 0.0840 0.025 Uiso calc R 1 1
H H12B 0.2924 0.0421 0.0145 0.025 Uiso calc R 1 1
C C13 0.0709(2) 0.13975(10) -0.06377(9) 0.0161(3) Uani d . 1 1
H H13 0.0799 0.0791 -0.0565 0.019 Uiso calc R 1 1
C C14 -0.0879(2) 0.15535(10) -0.11130(10) 0.0200(3) Uani d . 1 1
H H14A -0.1863 0.1318 -0.0865 0.024 Uiso calc R 1 1
H H14B -0.1060 0.2152 -0.1166 0.024 Uiso calc R 1 1
C C15 -0.0711(2) 0.11651(12) -0.18795(10) 0.0270(4) Uani d . 1 1
H H15A -0.0682 0.0561 -0.1828 0.032 Uiso calc R 1 1
H H15B -0.1705 0.1310 -0.2190 0.032 Uiso calc R 1 1
C C16 0.0864(3) 0.14489(13) -0.22631(10) 0.0305(4) Uani d . 1 1
H H16A 0.0799 0.2047 -0.2356 0.037 Uiso calc R 1 1
H H16B 0.0953 0.1167 -0.2746 0.037 Uiso calc R 1 1
C C17 0.2405(2) 0.12592(12) -0.17829(10) 0.0246(4) Uani d . 1 1
H H17A 0.3422 0.1453 -0.2035 0.030 Uiso calc R 1 1
H H17B 0.2503 0.0658 -0.1715 0.030 Uiso calc R 1 1
C C18 0.2299(2) 0.16729(10) -0.10279(9) 0.0193(3) Uani d . 1 1
H H18A 0.2282 0.2276 -0.1092 0.023 Uiso calc R 1 1
H H18B 0.3298 0.1528 -0.0720 0.023 Uiso calc R 1 1
C C19 0.4349(2) 0.38768(11) 0.85956(10) 0.0222(4) Uani d . 1 1
H H19 0.3475 0.3760 0.8970 0.027 Uiso calc R 1 1
Cl Cl1 0.01613(5) 0.35589(2) -0.08323(2) 0.01901(8) Uani d . 1 1
Cl Cl2 0.30706(5) 0.34441(2) 0.04619(2) 0.02103(9) Uani d . 1 1
Cl Cl3 -0.12314(5) 0.11221(2) 0.07235(2) 0.02052(8) Uani d . 1 1
Cl Cl4 0.54297(6) 0.47752(3) 0.88609(3) 0.03089(10) Uani d . 1 1
Cl Cl5 0.57325(6) 0.30361(3) 0.85639(3) 0.03164(11) Uani d . 1 1
Cl Cl6 0.33498(7) 0.40171(4) 0.77265(3) 0.03799(12) Uani d . 1 1
P P1 0.06247(5) 0.18613(2) 0.02855(2) 0.01377(8) Uani d . 1 1
Ru Ru1 0.007356(16) 0.324634(7) 0.046687(7) 0.01356(4) Uani d . 1 1

loop_
_atom_site_aniso_label
_atom_site_aniso_U_11
_atom_site_aniso_U_22
_atom_site_aniso_U_33
_atom_site_aniso_U_12
_atom_site_aniso_U_13
_atom_site_aniso_U_23
C1 0.0154(8) 0.0266(9) 0.0251(9) 0.0050(7) 0.0032(7) -0.0038(7)
C2 0.0166(8) 0.0240(8) 0.0279(9) -0.0015(7) 0.0095(7) -0.0046(7)
C3 0.0270(9) 0.0234(8) 0.0190(8) 0.0043(7) 0.0099(7) 0.0008(7)
C4 0.0251(9) 0.0275(9) 0.0170(8) 0.0056(7) 0.0010(7) -0.0062(7)
C5 0.0250(9) 0.0204(8) 0.0253(9) 0.0017(7) 0.0054(7) -0.0085(7)
C6 0.0232(9) 0.0191(8) 0.0260(9) 0.0067(7) 0.0067(7) -0.0004(7)
C7 0.0141(7) 0.0165(7) 0.0173(8) 0.0005(6) -0.0004(6) 0.0005(6)
C8 0.0222(8) 0.0236(8) 0.0176(8) 0.0027(7) -0.0016(7) -0.0017(7)
C9 0.0224(9) 0.0273(9) 0.0213(9) -0.0005(7) -0.0066(7) 0.0002(7)
C10 0.0218(9) 0.0260(9) 0.0344(10) -0.0004(7) -0.0097(8) 0.0074(8)
C11 0.0202(9) 0.0197(8) 0.0378(10) 0.0045(7) -0.0052(8) -0.0008(8)
C12 0.0206(8) 0.0159(8) 0.0248(9) 0.0015(6) -0.0029(7) -0.0004(7)
C13 0.0174(8) 0.0145(7) 0.0165(8) -0.0002(6) 0.0008(6) -0.0024(6)
C14 0.0196(8) 0.0189(8) 0.0213(8) -0.0024(6) -0.0035(7) -0.0011(6)
C15 0.0309(10) 0.0306(10) 0.0192(9) -0.0067(8) -0.0079(7) 0.0000(7)
C16 0.0403(11) 0.0340(10) 0.0171(9) -0.0065(9) -0.0011(8) 0.0025(8)
C17 0.0279(9) 0.0283(9) 0.0178(8) 0.0010(8) 0.0057(7) -0.0024(7)
C18 0.0196(8) 0.0216(8) 0.0168(8) 0.0000(6) 0.0015(6) -0.0015(6)
C19 0.0174(8) 0.0282(9) 0.0210(8) 0.0003(7) 0.0000(7) 0.0001(7)
Cl1 0.02313(19) 0.01688(18) 0.01704(19) -0.00012(15) 0.00118(15) 0.00162(14)
Cl2 0.01470(18) 0.02085(19) 0.0275(2) -0.00415(15) 0.00011(16) -0.00070(16)
Cl3 0.01850(18) 0.01891(19) 0.0243(2) -0.00493(15) 0.00428(15) 0.00082(15)
Cl4 0.0287(2) 0.0250(2) 0.0388(3) -0.00293(18) -0.0043(2) -0.00117(19)
Cl5 0.0251(2) 0.0273(2) 0.0425(3) 0.00382(18) 0.0000(2) -0.0002(2)
Cl6 0.0334(3) 0.0535(3) 0.0266(2) 0.0079(2) -0.0096(2) -0.0028(2)
P1 0.01298(18) 0.01378(18) 0.01459(19) -0.00112(15) 0.00104(15) -0.00075(15)
Ru1 0.01285(6) 0.01339(6) 0.01447(6) -0.00015(5) 0.00123(5) -0.00095(5)

loop_
_atom_type_symbol
_atom_type_description
_atom_type_scat_dispersion_real
_atom_type_scat_dispersion_imag
_atom_type_scat_source
C C 0.0033 0.0016 'International Tables Vol C Tables 4.2.6.8 and 6.1.1.4'
H H 0.0000 0.0000 'International Tables Vol C Tables 4.2.6.8 and 6.1.1.4'
P P 0.1023 0.0942 'International Tables Vol C Tables 4.2.6.8 and 6.1.1.4'
Cl Cl 0.1484 0.1585 'International Tables Vol C Tables 4.2.6.8 and 6.1.1.4'
Ru Ru -1.2594 0.8363 'International Tables Vol C Tables 4.2.6.8 and 6.1.1.4'

loop_
_geom_angle_atom_site_label_1
_geom_angle_atom_site_label_2
_geom_angle_atom_site_label_3
_geom_angle
C2 C1 C6 120.45(17)
C2 C1 Ru1 71.44(10)
C6 C1 Ru1 74.25(10)
C2 C1 H1 119.8
C6 C1 H1 119.8
Ru1 C1 H1 126.4
C1 C2 C3 119.69(16)
C1 C2 Ru1 71.41(10)
C3 C2 Ru1 70.25(10)
C1 C2 H2 120.2
C3 C2 H2 120.2
Ru1 C2 H2 130.8
C4 C3 C2 119.52(17)
C4 C3 Ru1 70.76(10)
C2 C3 Ru1 71.86(10)
C4 C3 H3 120.2
C2 C3 H3 120.2
Ru1 C3 H3 129.5
C3 C4 C5 120.24(17)
C3 C4 Ru1 71.47(10)
C5 C4 Ru1 74.74(10)
C3 C4 H4 119.9
C5 C4 H4 119.9
Ru1 C4 H4 125.7
C6 C5 C4 119.95(17)
C6 C5 Ru1 72.66(10)
C4 C5 Ru1 67.75(9)
C6 C5 H5 120.0
C4 C5 H5 120.0
Ru1 C5 H5 132.5
C5 C6 C1 119.83(17)
C5 C6 Ru1 71.71(10)
C1 C6 Ru1 68.61(9)
C5 C6 H6 120.1
C1 C6 H6 120.1
Ru1 C6 H6 132.6
C12 C7 C8 111.62(14)
C12 C7 P1 114.00(11)
C8 C7 P1 111.07(11)
C12 C7 H7 106.5
C8 C7 H7 106.5
P1 C7 H7 106.5
C9 C8 C7 111.31(14)
C9 C8 H8A 109.4
C7 C8 H8A 109.4
C9 C8 H8B 109.4
C7 C8 H8B 109.4
H8A C8 H8B 108.0
C10 C9 C8 110.91(15)
C10 C9 H9A 109.5
C8 C9 H9A 109.5
C10 C9 H9B 109.5
C8 C9 H9B 109.5
H9A C9 H9B 108.0
C11 C10 C9 110.42(15)
C11 C10 H10A 109.6
C9 C10 H10A 109.6
C11 C10 H10B 109.6
C9 C10 H10B 109.6
H10A C10 H10B 108.1
C10 C11 C12 112.06(15)
C10 C11 H11A 109.2
C12 C11 H11A 109.2
C10 C11 H11B 109.2
C12 C11 H11B 109.2
H11A C11 H11B 107.9
C11 C12 C7 111.57(14)
C11 C12 H12A 109.3
C7 C12 H12A 109.3
C11 C12 H12B 109.3
C7 C12 H12B 109.3
H12A C12 H12B 108.0
C18 C13 C14 112.01(14)
C18 C13 P1 110.18(11)
C14 C13 P1 113.20(11)
C18 C13 H13 107.0
C14 C13 H13 107.0
P1 C13 H13 107.0
C15 C14 C13 110.48(14)
C15 C14 H14A 109.6
C13 C14 H14A 109.6
C15 C14 H14B 109.6
C13 C14 H14B 109.6
H14A C14 H14B 108.1
C16 C15 C14 112.07(15)
C16 C15 H15A 109.2
C14 C15 H15A 109.2
C16 C15 H15B 109.2
C14 C15 H15B 109.2
H15A C15 H15B 107.9
C15 C16 C17 110.09(15)
C15 C16 H16A 109.6
C17 C16 H16A 109.6
C15 C16 H16B 109.6
C17 C16 H16B 109.6
H16A C16 H16B 108.2
C16 C17 C18 111.10(15)
C16 C17 H17A 109.4
C18 C17 H17A 109.4
C16 C17 H17B 109.4
C18 C17 H17B 109.4
H17A C17 H17B 108.0
C17 C18 C13 110.17(14)
C17 C18 H18A 109.6
C13 C18 H18A 109.6
C17 C18 H18B 109.6
C13 C18 H18B 109.6
H18A C18 H18B 108.1
Cl6 C19 Cl4 110.13(10)
Cl6 C19 Cl5 110.11(10)
Cl4 C19 Cl5 110.69(9)
Cl6 C19 H19 108.6
Cl4 C19 H19 108.6
Cl5 C19 H19 108.6
C13 P1 C7 104.70(7)
C13 P1 Cl3 98.49(5)
C7 P1 Cl3 100.29(6)
C13 P1 Ru1 122.65(5)
C7 P1 Ru1 115.50(5)
Cl3 P1 Ru1 111.79(2)
C4 Ru1 C3 37.77(7)
C4 Ru1 C1 80.04(7)
C3 Ru1 C1 67.77(7)
C4 Ru1 C2 68.03(7)
C3 Ru1 C2 37.89(7)
C1 Ru1 C2 37.15(7)
C4 Ru1 C5 37.51(7)
C3 Ru1 C5 67.19(7)
C1 Ru1 C5 66.15(7)
C2 Ru1 C5 78.67(7)
C4 Ru1 C6 66.48(7)
C3 Ru1 C6 78.92(7)
C1 Ru1 C6 37.15(6)
C2 Ru1 C6 66.53(7)
C5 Ru1 C6 35.63(7)
C4 Ru1 P1 115.27(5)
C3 Ru1 P1 90.82(5)
C1 Ru1 P1 121.93(5)
C2 Ru1 P1 94.15(5)
C5 Ru1 P1 152.59(5)
C6 Ru1 P1 159.01(5)
C4 Ru1 Cl1 150.91(5)
C3 Ru1 Cl1 155.05(5)
C1 Ru1 Cl1 89.32(5)
C2 Ru1 Cl1 117.20(5)
C5 Ru1 Cl1 113.53(5)
C6 Ru1 Cl1 88.76(5)
P1 Ru1 Cl1 93.366(15)
C4 Ru1 Cl2 91.20(5)
C3 Ru1 Cl2 119.52(5)
C1 Ru1 Cl2 151.36(5)
C2 Ru1 Cl2 157.35(5)
C5 Ru1 Cl2 90.37(5)
C6 Ru1 Cl2 114.49(5)
P1 Ru1 Cl2 86.505(14)
Cl1 Ru1 Cl2 85.306(15)

loop_
_geom_bond_atom_site_label_1
_geom_bond_atom_site_label_2
_geom_bond_distance
C1 C2 1.400(3)
C1 C6 1.425(2)
C1 Ru1 2.1966(17)
C1 H1 0.9500
C2 C3 1.420(3)
C2 Ru1 2.1970(17)
C2 H2 0.9500
C3 C4 1.406(3)
C3 Ru1 2.1759(17)
C3 H3 0.9500
C4 C5 1.425(3)
C4 Ru1 2.1668(17)
C4 H4 0.9500
C5 C6 1.386(3)
C5 Ru1 2.2585(17)
C5 H5 0.9500
C6 Ru1 2.2705(17)
C6 H6 0.9500
C7 C12 1.533(2)
C7 C8 1.536(2)
C7 P1 1.8457(16)
C7 H7 1.0000
C8 C9 1.528(2)
C8 H8A 0.9900
C8 H8B 0.9900
C9 C10 1.522(3)
C9 H9A 0.9900
C9 H9B 0.9900
C10 C11 1.522(3)
C10 H10A 0.9900
C10 H10B 0.9900
C11 C12 1.530(2)
C11 H11A 0.9900
C11 H11B 0.9900
C12 H12A 0.9900
C12 H12B 0.9900
C13 C18 1.530(2)
C13 C14 1.535(2)
C13 P1 1.8334(16)
C13 H13 1.0000
C14 C15 1.531(2)
C14 H14A 0.9900
C14 H14B 0.9900
C15 C16 1.519(3)
C15 H15A 0.9900
C15 H15B 0.9900
C16 C17 1.520(3)
C16 H16A 0.9900
C16 H16B 0.9900
C17 C18 1.525(2)
C17 H17A 0.9900
C17 H17B 0.9900
C18 H18A 0.9900
C18 H18B 0.9900
C19 Cl6 1.7596(18)
C19 Cl4 1.7602(18)
C19 Cl5 1.7609(18)
C19 H19 1.0000
Cl1 Ru1 2.4036(4)
Cl2 Ru1 2.4110(4)
Cl3 P1 2.0779(6)
P1 Ru1 2.3247(4)

loop_
_geom_hbond_atom_site_label_D
_geom_hbond_atom_site_label_H
_geom_hbond_atom_site_label_A
_geom_hbond_site_symmetry_A
_geom_hbond_distance_DH
_geom_hbond_distance_HA
_geom_hbond_distance_DA
_geom_hbond_angle_DHA
C14 H14B Cl1 . 0.99 2.56 3.4080(17) 144
C18 H18A Cl1 . 0.99 2.74 3.5366(17) 138
C19 H19 Cl1 1_556 1.00 2.69 3.5539(17) 144
C19 H19 Cl2 1_556 1.00 2.77 3.6119(18) 142
